data_7245885
loop_
_publ_author_name
'Bondarenko, Mikhail A.'
'Abramov, Pavel A.'
'Korolkov, Ilya V.'
'Bogomyakov, Artem S.'
'Sokolov, Maxim N.'
'Adonin, Sergey A.'

_publ_section_title
;
 Cu(ii) 3,5-diiodosalicylate complexes: precursor-dependent formation of
 mono-, di-, tri- and tetranuclear compounds and 1D coordination polymers
;
_journal_issue 1
_journal_name_full CrystEngComm
_journal_page_first 130
_journal_page_last 136
_journal_paper_doi 10.1039/D2CE01393B
_journal_volume 25
_journal_year 2023
_chemical_formula_sum 'C50 H47.8 Cl4 Cu3 I4 N6 O6'
_chemical_formula_weight 1668.76
_space_group_crystal_system triclinic
_space_group_IT_number 2
_space_group_name_Hall '-P 1'
_space_group_name_H-M_alt 'P -1'
_atom_sites_solution_hydrogens mixed
_audit_creation_method SHELXL-2017/1
_audit_update_record
;
2022-08-04 deposited with the CCDC.	2022-11-22 downloaded from the CCDC.
;
_cell_angle_alpha 89.2500(10)
_cell_angle_beta 85.6180(10)
_cell_angle_gamma 89.7730(10)
_cell_formula_units_Z 1
_cell_length_a 8.5657(2)
_cell_length_b 11.8674(2)
_cell_length_c 13.5591(3)
_cell_measurement_reflns_used 9395
_cell_measurement_temperature 150(2)
_cell_measurement_theta_max 30.4963
_cell_measurement_theta_min 2.7220
_cell_volume 1374.16(5)
_computing_cell_refinement 'SAINT (Bruker-AXS, 2016)'
_computing_data_collection 'APEX3 (Bruker-AXS, 2016)'
_computing_data_reduction 'SAINT (Bruker-AXS, 2016)'
_computing_structure_refinement 'SHELXL-2017/1 (Sheldrick, 2017)'
_computing_structure_solution 'SHELXT 2014/5 (Sheldrick, 2014)'
_diffrn_ambient_temperature 150(2)
_diffrn_detector PIXEL
_diffrn_detector_area_resol_mean 7.41
_diffrn_detector_type 'Bruker PHOTON III area detector'
_diffrn_measured_fraction_theta_full 0.999
_diffrn_measured_fraction_theta_max 0.999
_diffrn_measurement_device 'three-circle diffractometer'
_diffrn_measurement_device_type 'Bruker D8 Venture diffractometer'
_diffrn_measurement_method '\w and \f scans'
_diffrn_radiation_monochromator 'Incoatec HELIOS multilayer mirrors'
_diffrn_radiation_type MoK\a
_diffrn_radiation_wavelength 0.71073
_diffrn_reflns_av_R_equivalents 0.0263
_diffrn_reflns_av_unetI/netI 0.0283
_diffrn_reflns_Laue_measured_fraction_full 0.999
_diffrn_reflns_Laue_measured_fraction_max 0.999
_diffrn_reflns_limit_h_max 12
_diffrn_reflns_limit_h_min -12
_diffrn_reflns_limit_k_max 16
_diffrn_reflns_limit_k_min -16
_diffrn_reflns_limit_l_max 19
_diffrn_reflns_limit_l_min -19
_diffrn_reflns_number 25560
_diffrn_reflns_point_group_measured_fraction_full 0.999
_diffrn_reflns_point_group_measured_fraction_max 0.999
_diffrn_reflns_theta_full 25.500
_diffrn_reflns_theta_max 30.534
_diffrn_reflns_theta_min 2.269
_diffrn_source 'Incoatec IuS3.0 microfocus X-ray tube'
_exptl_absorpt_coefficient_mu 3.645
_exptl_absorpt_correction_T_max 0.7461
_exptl_absorpt_correction_T_min 0.6383
_exptl_absorpt_correction_type multi-scan
_exptl_absorpt_process_details
;
 SADABS 2016/2: Krause, L., Herbst-Irmer, R., Sheldrick G.M. & Stalke D.,
 J. Appl. Cryst. 48 (2015) 3-10
;
_exptl_crystal_colour greenish-brown
_exptl_crystal_density_diffrn 2.017
_exptl_crystal_description block
_exptl_crystal_F_000 805
_exptl_crystal_size_max 0.221
_exptl_crystal_size_mid 0.182
_exptl_crystal_size_min 0.167
_refine_diff_density_max 0.538
_refine_diff_density_min -0.495
_refine_diff_density_rms 0.091
_refine_ls_extinction_method none
_refine_ls_goodness_of_fit_ref 1.062
_refine_ls_hydrogen_treatment mixed
_refine_ls_matrix_type full
_refine_ls_number_parameters 338
_refine_ls_number_reflns 8388
_refine_ls_number_restraints 1
_refine_ls_restrained_S_all 1.063
_refine_ls_R_factor_all 0.0285
_refine_ls_R_factor_gt 0.0229
_refine_ls_shift/su_max 0.002
_refine_ls_shift/su_mean 0.000
_refine_ls_structure_factor_coef Fsqd
_refine_ls_weighting_details 'w=1/[\s^2^(Fo^2^)+(0.0222P)^2^+0.3077P] where P=(Fo^2^+2Fc^2^)/3'
_refine_ls_weighting_scheme calc
_refine_ls_wR_factor_gt 0.0521
_refine_ls_wR_factor_ref 0.0537
_reflns_Friedel_coverage 0.000
_reflns_number_gt 7365
_reflns_number_total 8388
_reflns_threshold_expression 'I > 2\s(I)'
_cod_data_source_file d2ce01393b2.cif
_cod_data_source_block BM408_a
_cod_depositor_comments 'Adding full bibliography for 7245877--7245890.cif.'
_cod_original_formula_sum 'C50 H47.80 Cl4 Cu3 I4 N6 O6'
_cod_database_code 7245885
_shelx_shelxl_version_number 2017/1
_shelx_space_group_comment
;
The symmetry employed for this shelxl refinement is uniquely defined
by the following loop, which should always be used as a source of
symmetry information in preference to the above space-group names.
They are only intended as comments.
;
_shelx_estimated_absorpt_t_min 0.500
_shelx_estimated_absorpt_t_max 0.581

loop_
_space_group_symop_operation_xyz
'x, y, z'
'-x, -y, -z'

loop_
_atom_site_label
_atom_site_type_symbol
_atom_site_fract_x
_atom_site_fract_y
_atom_site_fract_z
_atom_site_U_iso_or_equiv
_atom_site_adp_type
_atom_site_occupancy
_atom_site_site_symmetry_order
_atom_site_calc_flag
_atom_site_refinement_flags_posn
_atom_site_refinement_flags_adp
_atom_site_refinement_flags_occupancy
_atom_site_disorder_assembly
_atom_site_disorder_group
C1 C 0.6720(2) 0.14059(17) 0.20780(15) 0.0220(4) Uani 1 1 d . . . . .
H1 H 0.577143 0.101835 0.199660 0.026 Uiso 1 1 calc R U . . .
C2 C 0.8035(3) 0.11460(19) 0.14659(15) 0.0257(4) Uani 1 1 d . . . . .
H2 H 0.798023 0.057921 0.098153 0.031 Uiso 1 1 calc R U . . .
C3 C 0.9432(3) 0.17072(18) 0.15549(16) 0.0251(4) Uani 1 1 d . . . . .
C4 C 1.0889(3) 0.1458(2) 0.0901(2) 0.0430(7) Uani 1 1 d . . . . .
H4A H 1.080144 0.071104 0.061127 0.064 Uiso 1 1 calc . U . . .
H4B H 1.180167 0.147378 0.129453 0.064 Uiso 1 1 calc . U . . .
H4C H 1.101257 0.202795 0.037119 0.064 Uiso 1 1 calc . U . . .
C5 C 0.9439(3) 0.25212(18) 0.22788(16) 0.0261(4) Uani 1 1 d . . . . .
H5 H 1.036669 0.293373 0.236429 0.031 Uiso 1 1 calc R U . . .
C6 C 0.8094(2) 0.27290(18) 0.28741(16) 0.0233(4) Uani 1 1 d . . . . .
H6 H 0.812631 0.328189 0.337239 0.028 Uiso 1 1 calc R U . . .
C7 C 0.1537(2) 0.27179(17) 0.45105(15) 0.0194(4) Uani 1 1 d . . . . .
H7 H 0.137404 0.216726 0.402681 0.023 Uiso 1 1 calc R U . . .
C8 C 0.0266(2) 0.30837(17) 0.51082(16) 0.0222(4) Uani 1 1 d . . . . .
H8 H -0.074434 0.278370 0.503356 0.027 Uiso 1 1 calc R U . . .
C9 C 0.0465(2) 0.38938(16) 0.58216(14) 0.0192(4) Uani 1 1 d . . . . .
C10 C -0.0901(3) 0.4313(2) 0.64854(17) 0.0285(5) Uani 1 1 d . . . . .
H10A H -0.081885 0.401928 0.715840 0.043 Uiso 1 1 calc . U . . .
H10B H -0.188083 0.405357 0.623726 0.043 Uiso 1 1 calc . U . . .
H10C H -0.089113 0.513858 0.649205 0.043 Uiso 1 1 calc . U . . .
C11 C 0.1971(2) 0.42915(17) 0.58882(15) 0.0200(4) Uani 1 1 d . . . . .
H11 H 0.216528 0.484339 0.636475 0.024 Uiso 1 1 calc R U . . .
C12 C 0.3194(2) 0.38884(16) 0.52638(14) 0.0183(4) Uani 1 1 d . . . . .
H12 H 0.421578 0.417767 0.532030 0.022 Uiso 1 1 calc R U . . .
C13 C 0.4254(2) 0.42997(16) 0.25155(14) 0.0172(4) Uani 1 1 d . . . . .
C14 C 0.3836(2) 0.50279(15) 0.16649(13) 0.0153(3) Uani 1 1 d . . . . .
C16 C 0.2770(2) 0.52265(16) 0.00782(14) 0.0173(4) Uani 1 1 d . . . . .
C17 C 0.3228(2) 0.63453(16) 0.00121(14) 0.0191(4) Uani 1 1 d . . . . .
H17 H 0.303375 0.678918 -0.055395 0.023 Uiso 1 1 calc R U . . .
C18 C 0.3974(2) 0.68088(16) 0.07838(14) 0.0179(4) Uani 1 1 d . . . . .
C19 C 0.4257(2) 0.61741(16) 0.16338(14) 0.0169(4) Uani 1 1 d . . . . .
C20 C 0.8258(2) -0.00408(16) 0.41896(14) 0.0182(4) Uani 1 1 d . . . . .
H20 H 0.838046 0.049937 0.468862 0.022 Uiso 1 1 calc R U . . .
C21 C 0.9553(2) -0.03476(17) 0.35856(15) 0.0210(4) Uani 1 1 d . . . . .
H21 H 1.053892 -0.001023 0.366450 0.025 Uiso 1 1 calc R U . . .
C22 C 0.9415(2) -0.11515(17) 0.28604(15) 0.0218(4) Uani 1 1 d . . . . .
C23 C 1.0819(3) -0.1508(2) 0.2199(2) 0.0383(6) Uani 1 1 d . . . . .
H23A H 1.102979 -0.094170 0.167383 0.057 Uiso 1 1 calc . U . . .
H23B H 1.060844 -0.223598 0.190340 0.057 Uiso 1 1 calc . U . . .
H23C H 1.173187 -0.157900 0.258950 0.057 Uiso 1 1 calc . U . . .
C24 C 0.7935(2) -0.15923(17) 0.27683(15) 0.0210(4) Uani 1 1 d . . . . .
H24 H 0.778361 -0.213864 0.227902 0.025 Uiso 1 1 calc R U . . .
C25 C 0.6679(2) -0.12326(16) 0.33931(14) 0.0177(4) Uani 1 1 d . . . . .
H25 H 0.567111 -0.153530 0.331609 0.021 Uiso 1 1 calc R U . . .
N1 N 0.67415(19) 0.21877(14) 0.27832(12) 0.0187(3) Uani 1 1 d . . . . .
N2 N 0.29917(18) 0.31041(13) 0.45814(11) 0.0154(3) Uani 1 1 d . . . . .
N3 N 0.68365(18) -0.04730(13) 0.41016(11) 0.0153(3) Uani 1 1 d . . . . .
O1 O 0.38559(16) 0.32691(11) 0.25225(10) 0.0191(3) Uani 1 1 d . . . . .
O2 O 0.50069(17) 0.47286(12) 0.31771(10) 0.0218(3) Uani 1 1 d . . . . .
Cl1 Cl 0.62280(5) 0.22516(4) 0.50450(3) 0.01796(9) Uani 1 1 d . . . . .
Cl2 Cl 0.36817(5) 0.05348(4) 0.36112(3) 0.01625(8) Uani 1 1 d . . . . .
Cu1 Cu 0.48222(3) 0.25626(2) 0.36947(2) 0.01508(5) Uani 1 1 d . . . . .
Cu2 Cu 0.500000 0.000000 0.500000 0.01496(6) Uani 1 2 d S . P . .
I1 I 0.16083(2) 0.45184(2) -0.10685(2) 0.02390(4) Uani 1 1 d . . . . .
I2 I 0.47941(2) 0.84738(2) 0.06737(2) 0.02559(4) Uani 1 1 d . . . . .
O3 O 0.49174(19) 0.66720(13) 0.23732(11) 0.0201(3) Uani 0.9 1 d D . P A 1
H1X H 0.506(3) 0.6122(18) 0.2749(17) 0.024 Uiso 0.9 1 d D U P B 1
C15 C 0.3081(2) 0.45626(16) 0.08891(14) 0.0161(3) Uani 1 1 d . . . C 1
H15 H 0.278120 0.379232 0.091736 0.019 Uiso 1 1 calc R U . C 1
O3X O 0.2684(19) 0.3485(13) 0.0907(12) 0.029(3) Uiso 0.1 1 d . . P D 2

loop_
_atom_site_aniso_label
_atom_site_aniso_U_11
_atom_site_aniso_U_22
_atom_site_aniso_U_33
_atom_site_aniso_U_23
_atom_site_aniso_U_13
_atom_site_aniso_U_12
C1 0.0238(10) 0.0239(10) 0.0184(9) 0.0005(7) -0.0016(8) -0.0015(8)
C2 0.0305(11) 0.0277(11) 0.0181(9) -0.0021(8) 0.0034(8) 0.0019(9)
C3 0.0242(10) 0.0255(11) 0.0244(10) 0.0056(8) 0.0056(8) 0.0041(8)
C4 0.0337(14) 0.0472(16) 0.0448(15) -0.0031(12) 0.0180(12) 0.0028(11)
C5 0.0228(10) 0.0264(11) 0.0282(11) 0.0014(8) 0.0047(9) -0.0042(8)
C6 0.0250(10) 0.0210(10) 0.0236(10) -0.0004(8) 0.0014(8) -0.0036(8)
C7 0.0158(9) 0.0202(10) 0.0227(9) -0.0025(7) -0.0051(7) 0.0004(7)
C8 0.0143(9) 0.0225(10) 0.0299(11) 0.0000(8) -0.0024(8) -0.0007(7)
C9 0.0177(9) 0.0193(9) 0.0201(9) 0.0034(7) 0.0012(7) 0.0049(7)
C10 0.0221(10) 0.0347(12) 0.0275(11) 0.0014(9) 0.0043(9) 0.0089(9)
C11 0.0200(9) 0.0194(9) 0.0208(9) -0.0041(7) -0.0023(8) 0.0020(7)
C12 0.0168(9) 0.0161(9) 0.0224(9) -0.0014(7) -0.0036(7) -0.0004(7)
C13 0.0142(8) 0.0209(9) 0.0163(9) 0.0014(7) 0.0006(7) 0.0016(7)
C14 0.0131(8) 0.0172(9) 0.0155(8) -0.0007(6) -0.0010(7) 0.0009(6)
C16 0.0160(8) 0.0217(9) 0.0143(8) -0.0020(7) -0.0019(7) 0.0015(7)
C17 0.0178(9) 0.0220(10) 0.0174(9) 0.0032(7) -0.0013(7) 0.0026(7)
C18 0.0181(9) 0.0146(9) 0.0206(9) 0.0015(7) 0.0009(7) -0.0001(7)
C19 0.0156(8) 0.0191(9) 0.0160(8) -0.0014(7) -0.0002(7) -0.0003(7)
C20 0.0168(9) 0.0177(9) 0.0203(9) 0.0003(7) -0.0036(7) -0.0008(7)
C21 0.0143(9) 0.0226(10) 0.0260(10) 0.0032(8) -0.0010(8) 0.0001(7)
C22 0.0184(9) 0.0215(10) 0.0243(10) 0.0035(7) 0.0045(8) 0.0030(7)
C23 0.0277(12) 0.0428(15) 0.0417(14) -0.0047(11) 0.0152(11) 0.0053(10)
C24 0.0231(10) 0.0174(9) 0.0218(10) -0.0029(7) 0.0018(8) 0.0006(7)
C25 0.0166(9) 0.0177(9) 0.0188(9) 0.0001(7) -0.0003(7) -0.0022(7)
N1 0.0197(8) 0.0187(8) 0.0173(8) 0.0016(6) -0.0004(6) 0.0023(6)
N2 0.0139(7) 0.0160(8) 0.0164(7) 0.0003(6) -0.0026(6) 0.0005(6)
N3 0.0134(7) 0.0155(8) 0.0170(7) 0.0004(6) -0.0012(6) -0.0002(6)
O1 0.0227(7) 0.0167(7) 0.0183(6) 0.0013(5) -0.0051(6) -0.0005(5)
O2 0.0229(7) 0.0251(7) 0.0183(7) 0.0019(5) -0.0076(6) -0.0048(6)
Cl1 0.01374(19) 0.0225(2) 0.0178(2) 0.00106(16) -0.00264(16) 0.00018(16)
Cl2 0.01428(19) 0.0167(2) 0.0180(2) -0.00023(15) -0.00292(16) -0.00080(15)
Cu1 0.01401(10) 0.01623(11) 0.01496(11) 0.00099(8) -0.00114(8) 0.00141(8)
Cu2 0.01176(14) 0.01835(16) 0.01473(15) -0.00062(12) -0.00076(12) 0.00194(11)
I1 0.02434(7) 0.03096(8) 0.01717(6) -0.00402(5) -0.00584(5) 0.00002(5)
I2 0.02969(8) 0.01834(7) 0.02868(7) 0.00391(5) -0.00227(6) -0.00513(5)
O3 0.0254(8) 0.0179(8) 0.0176(7) -0.0004(6) -0.0062(6) -0.0041(6)
C15 0.0154(8) 0.0159(9) 0.0169(8) -0.0004(7) -0.0001(7) -0.0005(6)

loop_
_atom_type_symbol
_atom_type_description
_atom_type_scat_dispersion_real
_atom_type_scat_dispersion_imag
_atom_type_scat_source
C C 0.0033 0.0016 'International Tables Vol C Tables 4.2.6.8 and 6.1.1.4'
H H 0.0000 0.0000 'International Tables Vol C Tables 4.2.6.8 and 6.1.1.4'
N N 0.0061 0.0033 'International Tables Vol C Tables 4.2.6.8 and 6.1.1.4'
O O 0.0106 0.0060 'International Tables Vol C Tables 4.2.6.8 and 6.1.1.4'
Cl Cl 0.1484 0.1585 'International Tables Vol C Tables 4.2.6.8 and 6.1.1.4'
Cu Cu 0.3201 1.2651 'International Tables Vol C Tables 4.2.6.8 and 6.1.1.4'
I I -0.4742 1.8119 'International Tables Vol C Tables 4.2.6.8 and 6.1.1.4'

loop_
_geom_angle_atom_site_label_1
_geom_angle_atom_site_label_2
_geom_angle_atom_site_label_3
_geom_angle
_geom_angle_site_symmetry_1
_geom_angle_site_symmetry_3
_geom_angle_publ_flag
N1 C1 C2 122.2(2) . . ?
N1 C1 H1 118.9 . . ?
C2 C1 H1 118.9 . . ?
C1 C2 C3 120.4(2) . . ?
C1 C2 H2 119.8 . . ?
C3 C2 H2 119.8 . . ?
C2 C3 C5 117.05(19) . . ?
C2 C3 C4 122.3(2) . . ?
C5 C3 C4 120.7(2) . . ?
C3 C4 H4A 109.5 . . ?
C3 C4 H4B 109.5 . . ?
H4A C4 H4B 109.5 . . ?
C3 C4 H4C 109.5 . . ?
H4A C4 H4C 109.5 . . ?
H4B C4 H4C 109.5 . . ?
C6 C5 C3 119.7(2) . . ?
C6 C5 H5 120.2 . . ?
C3 C5 H5 120.2 . . ?
N1 C6 C5 123.1(2) . . ?
N1 C6 H6 118.4 . . ?
C5 C6 H6 118.4 . . ?
N2 C7 C8 122.95(18) . . ?
N2 C7 H7 118.5 . . ?
C8 C7 H7 118.5 . . ?
C7 C8 C9 119.90(18) . . ?
C7 C8 H8 120.0 . . ?
C9 C8 H8 120.0 . . ?
C11 C9 C8 116.81(17) . . ?
C11 C9 C10 121.99(19) . . ?
C8 C9 C10 121.20(19) . . ?
C9 C10 H10A 109.5 . . ?
C9 C10 H10B 109.5 . . ?
H10A C10 H10B 109.5 . . ?
C9 C10 H10C 109.5 . . ?
H10A C10 H10C 109.5 . . ?
H10B C10 H10C 109.5 . . ?
C12 C11 C9 120.30(18) . . ?
C12 C11 H11 119.9 . . ?
C9 C11 H11 119.9 . . ?
N2 C12 C11 122.46(18) . . ?
N2 C12 H12 118.8 . . ?
C11 C12 H12 118.8 . . ?
O2 C13 O1 123.18(17) . . ?
O2 C13 C14 118.66(17) . . ?
O1 C13 C14 118.14(17) . . ?
C15 C14 C19 120.20(17) . . ?
C15 C14 C13 120.09(17) . . ?
C19 C14 C13 119.67(17) . . ?
C15 C16 C17 120.98(18) . . ?
C15 C16 I1 119.31(14) . . ?
C17 C16 I1 119.71(14) . . ?
C16 C17 C18 119.12(18) . . ?
C16 C17 H17 120.4 . . ?
C18 C17 H17 120.4 . . ?
C17 C18 C19 121.51(18) . . ?
C17 C18 I2 120.09(14) . . ?
C19 C18 I2 118.35(14) . . ?
O3 C19 C18 119.19(18) . . ?
O3 C19 C14 122.63(17) . . ?
C18 C19 C14 118.18(17) . . ?
N3 C20 C21 122.65(18) . . ?
N3 C20 H20 118.7 . . ?
C21 C20 H20 118.7 . . ?
C20 C21 C22 119.95(18) . . ?
C20 C21 H21 120.0 . . ?
C22 C21 H21 120.0 . . ?
C24 C22 C21 117.15(18) . . ?
C24 C22 C23 122.0(2) . . ?
C21 C22 C23 120.8(2) . . ?
C22 C23 H23A 109.5 . . ?
C22 C23 H23B 109.5 . . ?
H23A C23 H23B 109.5 . . ?
C22 C23 H23C 109.5 . . ?
H23A C23 H23C 109.5 . . ?
H23B C23 H23C 109.5 . . ?
C25 C24 C22 119.79(19) . . ?
C25 C24 H24 120.1 . . ?
C22 C24 H24 120.1 . . ?
N3 C25 C24 122.34(18) . . ?
N3 C25 H25 118.8 . . ?
C24 C25 H25 118.8 . . ?
C6 N1 C1 117.57(17) . . ?
C6 N1 Cu1 120.03(14) . . ?
C1 N1 Cu1 122.40(14) . . ?
C7 N2 C12 117.58(16) . . ?
C7 N2 Cu1 122.12(13) . . ?
C12 N2 Cu1 120.29(13) . . ?
C20 N3 C25 118.09(16) . . ?
C20 N3 Cu2 120.96(13) . . ?
C25 N3 Cu2 120.94(13) . . ?
C13 O1 Cu1 105.58(12) . . ?
Cu2 Cl2 Cu1 89.944(15) . . ?
N2 Cu1 O1 89.54(6) . . ?
N2 Cu1 N1 173.98(7) . . ?
O1 Cu1 N1 88.44(6) . . ?
N2 Cu1 Cl1 90.22(5) . . ?
O1 Cu1 Cl1 163.88(4) . . ?
N1 Cu1 Cl1 90.14(5) . . ?
N2 Cu1 Cl2 92.77(5) . . ?
O1 Cu1 Cl2 99.29(4) . . ?
N1 Cu1 Cl2 93.16(5) . . ?
Cl1 Cu1 Cl2 96.819(17) . . ?
N3 Cu2 N3 180.0 2_656 . ?
N3 Cu2 Cl2 89.39(5) 2_656 2_656 ?
N3 Cu2 Cl2 90.61(5) . 2_656 ?
N3 Cu2 Cl2 90.61(5) 2_656 . ?
N3 Cu2 Cl2 89.39(5) . . ?
Cl2 Cu2 Cl2 180.00(2) 2_656 . ?
C19 O3 H1X 101.5(19) . . ?
C16 C15 C14 119.90(18) . . ?
C16 C15 H15 120.0 . . ?
C14 C15 H15 120.0 . . ?

loop_
_geom_bond_atom_site_label_1
_geom_bond_atom_site_label_2
_geom_bond_distance
_geom_bond_site_symmetry_2
_geom_bond_publ_flag
C1 N1 1.342(2) . ?
C1 C2 1.383(3) . ?
C1 H1 0.9500 . ?
C2 C3 1.386(3) . ?
C2 H2 0.9500 . ?
C3 C5 1.387(3) . ?
C3 C4 1.505(3) . ?
C4 H4A 0.9800 . ?
C4 H4B 0.9800 . ?
C4 H4C 0.9800 . ?
C5 C6 1.379(3) . ?
C5 H5 0.9500 . ?
C6 N1 1.342(3) . ?
C6 H6 0.9500 . ?
C7 N2 1.340(2) . ?
C7 C8 1.379(3) . ?
C7 H7 0.9500 . ?
C8 C9 1.393(3) . ?
C8 H8 0.9500 . ?
C9 C11 1.385(3) . ?
C9 C10 1.508(3) . ?
C10 H10A 0.9800 . ?
C10 H10B 0.9800 . ?
C10 H10C 0.9800 . ?
C11 C12 1.384(3) . ?
C11 H11 0.9500 . ?
C12 N2 1.342(2) . ?
C12 H12 0.9500 . ?
C13 O2 1.258(2) . ?
C13 O1 1.271(2) . ?
C13 C14 1.496(3) . ?
C14 C15 1.397(3) . ?
C14 C19 1.408(3) . ?
C16 C15 1.386(3) . ?
C16 C17 1.386(3) . ?
C16 I1 2.0954(19) . ?
C17 C18 1.388(3) . ?
C17 H17 0.9500 . ?
C18 C19 1.404(3) . ?
C18 I2 2.0994(19) . ?
C19 O3 1.334(2) . ?
C20 N3 1.338(2) . ?
C20 C21 1.378(3) . ?
C20 H20 0.9500 . ?
C21 C22 1.391(3) . ?
C21 H21 0.9500 . ?
C22 C24 1.388(3) . ?
C22 C23 1.507(3) . ?
C23 H23A 0.9800 . ?
C23 H23B 0.9800 . ?
C23 H23C 0.9800 . ?
C24 C25 1.387(3) . ?
C24 H24 0.9500 . ?
C25 N3 1.341(2) . ?
C25 H25 0.9500 . ?
N1 Cu1 2.0313(16) . ?
N2 Cu1 2.0102(16) . ?
N3 Cu2 1.9979(15) . ?
O1 Cu1 2.0187(13) . ?
Cl1 Cu1 2.2921(5) . ?
Cl2 Cu2 2.3478(4) . ?
Cl2 Cu1 2.6079(5) . ?
O3 H1X 0.837(16) . ?
C15 H15 0.9500 . ?
